data_7011835
loop_
_publ_author_name
'Chanda, Nripen'
'Laye, Rebecca H.'
'Chakraborty, Soma'
'Paul, Rowena L.'
'Jeffery, John C.'
'Ward, Michael D.'
'Lahiri, Goutam Kumar'

_publ_section_title
;
 Dinuclear ruthenium(ii) complexes [{(L)ClRuII}2(??-tppz)]2+ (L = an
 arylazopyridine ligand) incorporating tetrakis(2-pyridyl)pyrazine
 (tppz) bridging ligand: synthesis, structure and
 spectroelectrochemical properties
;
_journal_issue 18
_journal_name_full 'Journal of the Chemical Society, Dalton Transactions'
_journal_page_first 3496
_journal_paper_doi 10.1039/b204862k
_journal_year 2002
_chemical_formula_sum 'C48.33 H40 Cl4.67 N12 O8.67 Ru2'
_chemical_formula_weight 1295.16
_space_group_IT_number 2
_symmetry_cell_setting triclinic
_symmetry_space_group_name_Hall '-P 1'
_symmetry_space_group_name_H-M 'P -1'
_atom_sites_solution_hydrogens geom
_atom_sites_solution_primary direct
_atom_sites_solution_secondary difmap
_audit_creation_method SHELXL-97
_cell_angle_alpha 98.012(2)
_cell_angle_beta 96.6450(10)
_cell_angle_gamma 99.560(2)
_cell_formula_units_Z 3
_cell_length_a 10.9908(3)
_cell_length_b 12.7354(3)
_cell_length_c 27.5708(7)
_cell_measurement_temperature 90(2)
_cell_volume 3730.11(17)
_computing_structure_refinement 'SHELXL-97 (Sheldrick, 1997)'
_computing_structure_solution 'SHELXS-97 (Sheldrick, 1997)'
_diffrn_ambient_temperature 90(2)
_diffrn_measured_fraction_theta_full 0.691
_diffrn_measured_fraction_theta_max 0.691
_diffrn_measurement_device_type 'Bruker-AXS Proteum with Area Detector'
_diffrn_radiation_monochromator graphite
_diffrn_radiation_source 'fine-focus sealed tube'
_diffrn_radiation_wavelength 1.54056
_diffrn_reflns_av_R_equivalents 0.0297
_diffrn_reflns_av_sigmaI/netI 0.0272
_diffrn_reflns_limit_h_max 12
_diffrn_reflns_limit_h_min -11
_diffrn_reflns_limit_k_max 13
_diffrn_reflns_limit_k_min -12
_diffrn_reflns_limit_l_max 28
_diffrn_reflns_limit_l_min -29
_diffrn_reflns_number 12174
_diffrn_reflns_theta_full 58.97
_diffrn_reflns_theta_max 58.97
_diffrn_reflns_theta_min 1.63
_exptl_absorpt_coefficient_mu 7.818
_exptl_absorpt_correction_T_max 0.69
_exptl_absorpt_correction_T_min 0.47
_exptl_absorpt_correction_type 'Empirical, pseudo-azimuthal scan (SADABS)'
_exptl_crystal_colour brown
_exptl_crystal_density_diffrn 1.730
_exptl_crystal_density_method 'not measured'
_exptl_crystal_description block
_exptl_crystal_F_000 1952
_exptl_crystal_size_max 0.1
_exptl_crystal_size_mid 0.1
_exptl_crystal_size_min 0.05
_refine_diff_density_max 1.078
_refine_diff_density_min -1.036
_refine_diff_density_rms 0.177
_refine_ls_extinction_method none
_refine_ls_goodness_of_fit_ref 1.129
_refine_ls_hydrogen_treatment mixed
_refine_ls_matrix_type full
_refine_ls_number_parameters 978
_refine_ls_number_reflns 7425
_refine_ls_number_restraints 24
_refine_ls_restrained_S_all 1.128
_refine_ls_R_factor_all 0.0702
_refine_ls_R_factor_gt 0.0566
_refine_ls_shift/su_max 0.021
_refine_ls_shift/su_mean 0.001
_refine_ls_structure_factor_coef Fsqd
_refine_ls_weighting_details 'calc w=1/[\s^2^(Fo^2^)+(0.1280P)^2^+29.0000P] where P=(Fo^2^+2Fc^2^)/3'
_refine_ls_weighting_scheme calc
_refine_ls_wR_factor_gt 0.1593
_refine_ls_wR_factor_ref 0.2097
_reflns_number_gt 6508
_reflns_number_total 7425
_reflns_threshold_expression >2sigma(I)
_cod_data_source_file b204862k.txt
_cod_data_source_block Cif_for_[4](ClO4)2(H2O)2/3(CH2Cl2)1/3
_cod_original_cell_volume 3730.10(16)
_cod_original_sg_symbol_H-M P-1
_cod_database_code 7011835

loop_
_symmetry_equiv_pos_as_xyz
'x, y, z'
'-x, -y, -z'

loop_
_atom_site_label
_atom_site_type_symbol
_atom_site_fract_x
_atom_site_fract_y
_atom_site_fract_z
_atom_site_U_iso_or_equiv
_atom_site_adp_type
_atom_site_occupancy
_atom_site_symmetry_multiplicity
_atom_site_calc_flag
_atom_site_refinement_flags
_atom_site_disorder_assembly
_atom_site_disorder_group
Ru1 Ru -0.07506(6) 0.66054(7) 0.18244(3) 0.0272(3) Uani 1 1 d . . .
Cl1 Cl 0.5267(2) 0.0708(2) 0.31890(10) 0.0386(8) Uani 1 1 d . . .
N111 N -0.1752(7) 0.7820(7) 0.1904(3) 0.025(2) Uani 1 1 d . . .
C112 C -0.1777(9) 0.8652(9) 0.1650(4) 0.032(3) Uani 1 1 d . . .
H112 H -0.1236 0.8757 0.1409 0.038 Uiso 1 1 calc R . .
C113 C -0.2606(10) 0.9360(10) 0.1744(4) 0.039(3) Uani 1 1 d . . .
H113 H -0.2619 0.9940 0.1562 0.047 Uiso 1 1 calc R . .
C114 C -0.3404(9) 0.9240(10) 0.2093(4) 0.036(3) Uani 1 1 d . . .
H114 H -0.3956 0.9728 0.2153 0.043 Uiso 1 1 calc R . .
C115 C -0.3375(9) 0.8388(10) 0.2351(4) 0.034(3) Uani 1 1 d . . .
H115 H -0.3907 0.8273 0.2594 0.041 Uiso 1 1 calc R . .
C116 C -0.2556(9) 0.7714(10) 0.2247(4) 0.034(3) Uani 1 1 d . . .
N117 N -0.2565(7) 0.6808(7) 0.2488(3) 0.028(2) Uani 1 1 d . . .
N118 N -0.1805(7) 0.6232(7) 0.2325(3) 0.0262(19) Uiso 1 1 d . . .
C121 C -0.1721(9) 0.5264(10) 0.2537(4) 0.028(3) Uani 1 1 d . . .
C122 C -0.2395(9) 0.4289(10) 0.2280(4) 0.030(3) Uani 1 1 d . . .
H122 H -0.2961 0.4282 0.1991 0.036 Uiso 1 1 calc R . .
C123 C -0.2256(9) 0.3326(10) 0.2437(4) 0.036(3) Uani 1 1 d . . .
C124 C -0.1390(10) 0.3363(11) 0.2852(5) 0.038(3) Uani 1 1 d . . .
H124 H -0.1251 0.2711 0.2960 0.045 Uiso 1 1 calc R . .
C125 C -0.0722(10) 0.4352(11) 0.3114(4) 0.039(4) Uani 1 1 d . . .
H125 H -0.0165 0.4372 0.3407 0.047 Uiso 1 1 calc R . .
C126 C -0.0874(9) 0.5286(9) 0.2946(4) 0.026(3) Uani 1 1 d . . .
H126 H -0.0390 0.5954 0.3112 0.031 Uiso 1 1 calc R . .
C127 C -0.2975(11) 0.2273(10) 0.2152(5) 0.046(4) Uani 1 1 d . . .
H12A H -0.3401 0.2396 0.1838 0.069 Uiso 1 1 calc R . .
H12B H -0.3592 0.1960 0.2346 0.069 Uiso 1 1 calc R . .
H12C H -0.2401 0.1776 0.2085 0.069 Uiso 1 1 calc R . .
N131 N 0.0820(7) 0.7180(9) 0.2346(4) 0.032(3) Uani 1 1 d . . .
C132 C 0.1266(10) 0.8176(11) 0.2556(5) 0.036(3) Uani 1 1 d . . .
H132 H 0.0779 0.8714 0.2510 0.044 Uiso 1 1 calc R . .
C133 C 0.2414(10) 0.8468(10) 0.2840(5) 0.040(3) Uani 1 1 d . . .
H133 H 0.2702 0.9193 0.2998 0.047 Uiso 1 1 calc R . .
C134 C 0.3150(10) 0.7696(12) 0.2895(5) 0.042(4) Uani 1 1 d . . .
H134 H 0.3962 0.7893 0.3080 0.051 Uiso 1 1 calc R . .
C135 C 0.2701(9) 0.6659(12) 0.2684(5) 0.038(4) Uani 1 1 d . . .
H135 H 0.3193 0.6124 0.2729 0.046 Uiso 1 1 calc R . .
C136 C 0.1544(9) 0.6372(9) 0.2406(4) 0.027(3) Uani 1 1 d . . .
N141 N -0.1975(7) 0.5610(8) 0.1244(3) 0.031(3) Uani 1 1 d . . .
C142 C -0.3047(9) 0.5798(10) 0.1019(4) 0.031(3) Uani 1 1 d . . .
H142 H -0.3229 0.6505 0.1071 0.037 Uiso 1 1 calc R . .
C143 C -0.3893(9) 0.4984(12) 0.0712(4) 0.039(4) Uani 1 1 d . . .
H143 H -0.4624 0.5137 0.0538 0.047 Uiso 1 1 calc R . .
C144 C -0.3660(9) 0.3947(10) 0.0660(4) 0.030(3) Uani 1 1 d . . .
H144 H -0.4276 0.3369 0.0479 0.036 Uiso 1 1 calc R . .
C145 C -0.2546(9) 0.3742(10) 0.0868(4) 0.025(3) Uani 1 1 d . . .
H145 H -0.2367 0.3034 0.0818 0.030 Uiso 1 1 calc R . .
C146 C -0.1682(9) 0.4590(10) 0.1154(4) 0.029(3) Uani 1 1 d . . .
N151 N 0.0028(7) 0.5320(8) 0.1779(3) 0.019(2) Uani 1 1 d . . .
C152 C 0.1018(8) 0.5317(9) 0.2115(4) 0.022(2) Uiso 1 1 d . . .
C156 C -0.0461(8) 0.4506(11) 0.1401(4) 0.026(3) Uani 1 1 d . . .
C253 C 0.1404(9) 0.4315(10) 0.2119(5) 0.031(2) Uiso 1 1 d . . .
C255 C 0.0201(8) 0.3668(9) 0.1322(4) 0.022(2) Uiso 1 1 d . . .
N254 N 0.1064(6) 0.3556(7) 0.1704(3) 0.019(2) Uani 1 1 d . . .
Ru2 Ru 0.18502(6) 0.22970(7) 0.16356(3) 0.0278(3) Uani 1 1 d . . .
Cl2 Cl 0.2440(3) 0.6348(3) 0.42527(13) 0.0446(10) Uani 1 1 d . . .
N211 N 0.2815(7) 0.1051(7) 0.1503(3) 0.028(2) Uani 1 1 d . . .
C212 C 0.2465(9) 0.0011(9) 0.1520(4) 0.032(3) Uani 1 1 d . . .
H212 H 0.1707 -0.0221 0.1641 0.039 Uiso 1 1 calc R . .
C213 C 0.3173(10) -0.0755(10) 0.1367(5) 0.042(3) Uani 1 1 d . . .
H213 H 0.2899 -0.1499 0.1377 0.051 Uiso 1 1 calc R . .
C214 C 0.4284(9) -0.0403(10) 0.1200(5) 0.038(3) Uani 1 1 d . . .
H214 H 0.4785 -0.0912 0.1102 0.046 Uiso 1 1 calc R . .
C215 C 0.4675(10) 0.0651(11) 0.1175(5) 0.046(4) Uani 1 1 d . . .
H215 H 0.5428 0.0890 0.1052 0.055 Uiso 1 1 calc R . .
C216 C 0.3917(8) 0.1376(9) 0.1339(4) 0.028(3) Uani 1 1 d . . .
N217 N 0.4268(7) 0.2454(8) 0.1318(3) 0.035(3) Uani 1 1 d . . .
N218 N 0.3409(7) 0.2973(7) 0.1434(3) 0.023(2) Uani 1 1 d . . .
C221 C 0.3674(9) 0.4134(10) 0.1433(4) 0.030(3) Uani 1 1 d . . .
C222 C 0.4367(10) 0.4804(11) 0.1830(5) 0.035(3) Uani 1 1 d . . .
H222 H 0.4740 0.4529 0.2102 0.042 Uiso 1 1 calc R . .
C223 C 0.4518(11) 0.5937(11) 0.1824(5) 0.050(4) Uani 1 1 d . . .
H223 H 0.4990 0.6427 0.2099 0.060 Uiso 1 1 calc R . .
C224 C 0.3997(10) 0.6322(12) 0.1433(5) 0.042(3) Uiso 1 1 d . . .
H224 H 0.4105 0.7080 0.1439 0.051 Uiso 1 1 calc R . .
C225 C 0.3319(10) 0.5642(11) 0.1029(5) 0.045(4) Uani 1 1 d . . .
C226 C 0.3114(9) 0.4506(11) 0.1023(5) 0.044(4) Uani 1 1 d . . .
H226 H 0.2619 0.4020 0.0752 0.053 Uiso 1 1 calc R . .
C227 C 0.2724(12) 0.6053(13) 0.0582(5) 0.066(5) Uani 1 1 d . . .
H22A H 0.1888 0.6176 0.0634 0.100 Uiso 1 1 calc R . .
H22B H 0.2663 0.5516 0.0285 0.100 Uiso 1 1 calc R . .
H22C H 0.3238 0.6732 0.0540 0.100 Uiso 1 1 calc R . .
N231 N 0.2418(7) 0.2918(8) 0.2375(3) 0.033(3) Uani 1 1 d . . .
C232 C 0.2890(8) 0.2386(10) 0.2722(4) 0.036(3) Uani 1 1 d . . .
H232 H 0.3132 0.1716 0.2619 0.044 Uiso 1 1 calc R . .
C233 C 0.3033(9) 0.2788(11) 0.3224(5) 0.039(3) Uiso 1 1 d . . .
H233 H 0.3354 0.2397 0.3463 0.046 Uiso 1 1 calc R . .
C234 C 0.2700(9) 0.3762(10) 0.3366(4) 0.035(3) Uani 1 1 d . . .
H234 H 0.2794 0.4061 0.3707 0.042 Uiso 1 1 calc R . .
C235 C 0.2226(8) 0.4305(10) 0.3010(4) 0.030(3) Uani 1 1 d . . .
H235 H 0.1998 0.4980 0.3112 0.035 Uiso 1 1 calc R . .
C236 C 0.2076(9) 0.3912(10) 0.2525(4) 0.028(2) Uiso 1 1 d . . .
N241 N 0.0873(7) 0.2096(8) 0.0936(4) 0.031(3) Uani 1 1 d . . .
C242 C 0.0957(9) 0.1423(12) 0.0537(5) 0.042(4) Uani 1 1 d . . .
H242 H 0.1434 0.0877 0.0582 0.051 Uiso 1 1 calc R . .
C243 C 0.0418(10) 0.1438(11) 0.0064(5) 0.046(4) Uani 1 1 d . . .
H243 H 0.0492 0.0916 -0.0208 0.055 Uiso 1 1 calc R . .
C244 C -0.0236(10) 0.2256(13) 0.0008(5) 0.055(4) Uani 1 1 d . . .
H244 H -0.0623 0.2306 -0.0312 0.066 Uiso 1 1 calc R . .
C245 C -0.0343(9) 0.3000(11) 0.0404(5) 0.039(4) Uani 1 1 d . . .
H245 H -0.0772 0.3576 0.0358 0.047 Uiso 1 1 calc R . .
C246 C 0.0188(8) 0.2898(9) 0.0877(4) 0.026(2) Uiso 1 1 d . . .
Ru3 Ru 0.18958(8) 0.23459(8) 0.52538(3) 0.0379(4) Uani 1 1 d . . .
Cl3 Cl 0.3701(3) 1.1937(5) 0.97561(15) 0.0901(17) Uani 1 1 d . . .
N311 N 0.2890(9) 0.3843(9) 0.5576(4) 0.056(3) Uani 1 1 d . . .
C312 C 0.3541(12) 0.4600(11) 0.5358(6) 0.054(4) Uani 1 1 d . . .
H312 H 0.3599 0.4444 0.5016 0.065 Uiso 1 1 calc R . .
C313 C 0.4118(12) 0.5586(13) 0.5621(5) 0.056(3) Uiso 1 1 d . . .
H313 H 0.4573 0.6104 0.5461 0.067 Uiso 1 1 calc R . .
C314 C 0.4033(11) 0.5826(13) 0.6127(5) 0.058(4) Uani 1 1 d . . .
H314 H 0.4429 0.6507 0.6312 0.069 Uiso 1 1 calc R . .
C315 C 0.3378(11) 0.5075(12) 0.6349(5) 0.051(4) Uani 1 1 d . . .
H315 H 0.3295 0.5229 0.6690 0.062 Uiso 1 1 calc R . .
C316 C 0.2817(10) 0.4051(11) 0.6062(5) 0.039(3) Uiso 1 1 d . . .
N317 N 0.2061(10) 0.3302(10) 0.6262(4) 0.040(3) Uani 1 1 d . . .
N318 N 0.1490(9) 0.2494(10) 0.5925(5) 0.043(3) Uani 1 1 d . . .
C321 C 0.0703(12) 0.1659(11) 0.6117(4) 0.043(4) Uani 1 1 d . . .
C322 C -0.0531(11) 0.1422(11) 0.5956(5) 0.050(4) Uani 1 1 d . . .
H322 H -0.0897 0.1870 0.5756 0.059 Uiso 1 1 calc R . .
C323 C -0.1293(13) 0.0509(12) 0.6081(5) 0.061(4) Uiso 1 1 d . . .
H323 H -0.2148 0.0313 0.5943 0.073 Uiso 1 1 calc R . .
C324 C -0.0817(12) -0.0044(11) 0.6379(5) 0.051(4) Uani 1 1 d . . .
H324 H -0.1351 -0.0625 0.6473 0.061 Uiso 1 1 calc R . .
C325 C 0.0421(15) 0.0153(11) 0.6573(4) 0.055(4) Uani 1 1 d . . .
C326 C 0.1238(12) 0.1078(11) 0.6440(5) 0.052(3) Uiso 1 1 d . . .
H326 H 0.2098 0.1265 0.6572 0.063 Uiso 1 1 calc R . .
C327 C 0.0955(12) -0.0504(12) 0.6920(5) 0.059(4) Uani 1 1 d . . .
H32A H 0.0938 -0.0175 0.7261 0.089 Uiso 1 1 calc R . .
H32B H 0.1818 -0.0534 0.6870 0.089 Uiso 1 1 calc R . .
H32C H 0.0461 -0.1237 0.6856 0.089 Uiso 1 1 calc R . .
N331 N 0.3113(9) 0.1384(9) 0.5469(3) 0.039(3) Uani 1 1 d . . .
C332 C 0.4364(11) 0.1675(11) 0.5628(4) 0.043(4) Uani 1 1 d . . .
H332 H 0.4717 0.2421 0.5711 0.052 Uiso 1 1 calc R . .
C333 C 0.5111(11) 0.0960(11) 0.5674(4) 0.040(3) Uani 1 1 d . . .
H333 H 0.5968 0.1205 0.5800 0.048 Uiso 1 1 calc R . .
C334 C 0.4644(11) -0.0159(12) 0.5535(4) 0.045(4) Uani 1 1 d . . .
H334 H 0.5175 -0.0673 0.5553 0.054 Uiso 1 1 calc R . .
C335 C 0.3350(10) -0.0479(11) 0.5369(4) 0.042(3) Uani 1 1 d . . .
H335 H 0.3001 -0.1220 0.5260 0.050 Uiso 1 1 calc R . .
C336 C 0.2592(10) 0.0292(10) 0.5365(4) 0.034(3) Uani 1 1 d . . .
N341 N 0.0376(9) 0.2775(8) 0.4864(3) 0.033(2) Uani 1 1 d . . .
C342 C 0.0322(12) 0.3725(10) 0.4720(4) 0.046(4) Uani 1 1 d . . .
H342 H 0.0926 0.4338 0.4875 0.056 Uiso 1 1 calc R . .
C343 C -0.0577(14) 0.3843(13) 0.4354(5) 0.057(4) Uani 1 1 d . . .
H343 H -0.0617 0.4536 0.4270 0.068 Uiso 1 1 calc R . .
C344 C -0.1421(12) 0.2955(11) 0.4110(4) 0.039(3) Uani 1 1 d . . .
H344 H -0.2033 0.3028 0.3850 0.047 Uiso 1 1 calc R . .
C345 C -0.1378(11) 0.1957(11) 0.4243(5) 0.046(4) Uani 1 1 d . . .
H345 H -0.1939 0.1333 0.4071 0.055 Uiso 1 1 calc R . .
C346 C -0.0500(11) 0.1885(11) 0.4632(4) 0.044(4) Uani 1 1 d . . .
N351 N 0.0816(9) 0.0929(8) 0.5051(3) 0.041(3) Uani 1 1 d . . .
C352 C -0.0369(9) 0.0881(9) 0.4820(4) 0.032(2) Uiso 1 1 d . . .
C353 C 0.1234(10) 0.0053(10) 0.5205(4) 0.041(3) Uani 1 1 d . . .
Cl11 Cl 0.0460(2) 0.7336(2) 0.12450(10) 0.0385(8) Uani 1 1 d . . .
O1 O 0.4248(8) 0.0769(8) 0.3471(3) 0.062(3) Uani 1 1 d . . .
O2 O 0.4751(6) 0.0573(7) 0.2669(3) 0.046(2) Uani 1 1 d . . .
O3 O 0.6199(9) 0.1624(8) 0.3309(4) 0.078(3) Uani 1 1 d . . .
O4 O 0.5786(7) -0.0239(7) 0.3274(3) 0.046(2) Uani 1 1 d . . .
Cl22 Cl 0.0104(2) 0.1223(2) 0.18811(11) 0.0387(8) Uani 1 1 d . . .
O5 O 0.2508(9) 0.7244(9) 0.4641(4) 0.066(3) Uani 1 1 d . . .
O6 O 0.2954(19) 0.6646(12) 0.3854(5) 0.165(8) Uani 1 1 d . . .
O7 O 0.1237(13) 0.5868(15) 0.4054(7) 0.173(8) Uani 1 1 d . . .
O8 O 0.299(2) 0.5585(15) 0.4422(6) 0.229(13) Uani 1 1 d . . .
Cl33 Cl 0.2826(3) 0.2328(3) 0.45073(11) 0.0503(9) Uani 1 1 d . . .
O9 O 0.3331(13) 1.2818(16) 1.0027(5) 0.153(8) Uani 1 1 d . . .
O10 O 0.4289(13) 1.2349(12) 0.9392(5) 0.126(6) Uani 1 1 d . . .
O11 O 0.2681(14) 1.1168(18) 0.9535(8) 0.234(14) Uani 1 1 d . . .
O12 O 0.453(3) 1.1556(14) 1.0057(7) 0.264(16) Uani 1 1 d . . .
O200 O 0.095(5) 0.442(4) 0.9739(14) 0.22(2) Uani 0.50 1 d PU . .
O100 O 0.527(4) 0.636(5) 0.3039(19) 0.24(2) Uani 0.50 1 d PU . .
Cl52 Cl 0.2226(12) 0.8757(11) 0.9046(5) 0.195(5) Uani 0.70 1 d PU . .
Cl51 Cl 0.282(2) 0.954(2) 1.0051(9) 0.153(9) Uani 0.30 1 d PU . .
C500 C 0.318(2) 0.873(2) 0.9580(11) 0.055(7) Uiso 0.50 1 d P . .

loop_
_atom_site_aniso_label
_atom_site_aniso_U_11
_atom_site_aniso_U_22
_atom_site_aniso_U_33
_atom_site_aniso_U_23
_atom_site_aniso_U_13
_atom_site_aniso_U_12
Ru1 0.0257(4) 0.0269(7) 0.0315(6) 0.0093(5) 0.0070(4) 0.0062(4)
Cl1 0.0473(15) 0.034(2) 0.0340(19) 0.0040(17) 0.0070(13) 0.0072(15)
N111 0.040(5) 0.020(6) 0.011(5) -0.011(5) 0.004(4) 0.005(4)
C112 0.031(5) 0.028(8) 0.035(7) 0.004(7) -0.005(5) 0.008(5)
C113 0.043(6) 0.026(9) 0.041(8) 0.003(7) -0.014(6) 0.003(6)
C114 0.036(6) 0.032(9) 0.034(7) -0.015(7) -0.006(5) 0.014(5)
C115 0.036(6) 0.030(9) 0.030(7) -0.006(7) -0.004(5) 0.005(6)
C116 0.029(5) 0.043(9) 0.032(7) 0.012(7) 0.000(5) 0.007(5)
N117 0.032(4) 0.031(7) 0.025(5) 0.000(5) 0.012(4) 0.019(4)
C121 0.025(5) 0.030(9) 0.031(7) 0.011(7) 0.010(5) 0.001(6)
C122 0.028(5) 0.035(9) 0.027(7) 0.002(7) 0.012(5) 0.005(6)
C123 0.034(6) 0.028(9) 0.048(8) 0.012(7) 0.012(6) 0.004(6)
C124 0.037(6) 0.032(10) 0.047(8) 0.015(8) 0.010(6) 0.005(6)
C125 0.031(5) 0.058(11) 0.037(8) 0.025(8) 0.012(5) 0.015(7)
C126 0.031(5) 0.034(8) 0.015(6) 0.000(6) 0.009(5) 0.009(5)
C127 0.051(7) 0.033(10) 0.050(9) 0.008(8) 0.003(6) 0.003(7)
N131 0.028(4) 0.034(8) 0.042(6) 0.015(6) 0.013(4) 0.012(5)
C132 0.034(6) 0.010(9) 0.058(9) -0.011(8) 0.012(6) -0.006(6)
C133 0.047(7) 0.019(9) 0.040(8) -0.025(7) 0.006(6) -0.007(6)
C134 0.027(5) 0.034(11) 0.069(10) 0.009(9) 0.012(6) 0.011(6)
C135 0.031(6) 0.032(10) 0.052(9) 0.014(8) 0.006(6) 0.000(6)
C136 0.031(5) 0.030(8) 0.016(6) -0.004(6) 0.008(5) -0.003(5)
N141 0.026(4) 0.036(7) 0.033(6) 0.012(5) 0.007(4) 0.004(4)
C142 0.033(6) 0.036(9) 0.022(7) 0.002(7) -0.003(5) 0.011(6)
C143 0.028(6) 0.066(11) 0.027(7) 0.015(8) 0.001(6) 0.014(7)
C144 0.027(5) 0.034(9) 0.027(7) -0.001(7) 0.004(5) 0.005(5)
C145 0.033(6) 0.022(8) 0.022(6) -0.001(6) 0.013(5) 0.012(6)
C146 0.023(5) 0.034(9) 0.030(7) 0.009(7) 0.009(5) 0.002(6)
N151 0.022(4) 0.027(7) 0.007(5) 0.002(5) 0.002(4) 0.000(4)
C156 0.019(5) 0.037(9) 0.021(7) 0.009(8) 0.003(5) 0.000(5)
N254 0.024(4) 0.011(6) 0.023(6) -0.005(5) 0.010(4) 0.006(4)
Ru2 0.0214(4) 0.0291(7) 0.0335(6) 0.0074(5) 0.0028(4) 0.0051(4)
Cl2 0.0563(17) 0.036(3) 0.038(2) 0.008(2) -0.0010(14) -0.0002(16)
N211 0.032(4) 0.014(7) 0.032(6) -0.003(5) -0.003(4) 0.002(4)
C212 0.029(5) 0.019(9) 0.051(8) 0.001(7) 0.009(5) 0.013(5)
C213 0.040(6) 0.016(8) 0.063(9) -0.009(7) -0.001(6) 0.001(6)
C214 0.033(6) 0.023(9) 0.060(9) -0.007(7) 0.005(6) 0.023(6)
C215 0.029(5) 0.040(10) 0.071(10) 0.019(8) 0.002(6) 0.004(6)
C216 0.025(5) 0.017(8) 0.038(7) -0.005(6) 0.002(5) 0.005(5)
N217 0.023(4) 0.036(7) 0.048(6) 0.011(6) 0.004(4) 0.007(4)
N218 0.025(4) 0.013(6) 0.033(6) 0.002(5) 0.004(4) 0.010(4)
C221 0.024(5) 0.034(9) 0.031(8) 0.000(7) 0.009(6) 0.006(6)
C222 0.030(6) 0.033(10) 0.038(9) -0.002(8) 0.007(6) 0.001(6)
C223 0.043(6) 0.039(11) 0.060(10) -0.020(8) 0.027(6) -0.010(6)
C225 0.048(6) 0.043(10) 0.063(10) 0.028(8) 0.041(7) 0.025(6)
C226 0.025(5) 0.064(11) 0.051(8) 0.028(8) 0.015(5) 0.008(6)
C227 0.072(8) 0.083(12) 0.082(11) 0.055(10) 0.053(8) 0.058(8)
N231 0.021(4) 0.054(8) 0.021(5) 0.014(5) -0.004(4) -0.007(4)
C232 0.028(5) 0.041(9) 0.048(8) 0.022(7) 0.006(5) 0.016(5)
C234 0.036(6) 0.044(9) 0.024(7) 0.000(7) 0.002(5) 0.008(6)
C235 0.028(5) 0.032(8) 0.029(7) -0.001(7) 0.002(5) 0.015(5)
N241 0.024(4) 0.040(8) 0.029(6) 0.003(6) 0.010(4) 0.008(4)
C242 0.028(5) 0.055(11) 0.049(9) 0.017(9) 0.010(6) 0.012(6)
C243 0.044(6) 0.049(10) 0.048(9) 0.004(8) 0.009(6) 0.023(6)
C244 0.034(6) 0.086(13) 0.039(9) 0.005(10) -0.002(6) 0.002(7)
C245 0.038(6) 0.047(10) 0.038(8) 0.012(8) 0.014(6) 0.015(6)
Ru3 0.0558(6) 0.0330(8) 0.0269(6) 0.0086(6) 0.0112(4) 0.0071(5)
Cl3 0.061(2) 0.147(5) 0.036(2) 0.011(3) -0.0016(19) -0.047(3)
N311 0.050(6) 0.059(9) 0.058(8) 0.025(7) 0.005(5) -0.002(6)
C312 0.060(8) 0.038(10) 0.060(10) 0.003(8) 0.014(7) -0.003(7)
C314 0.038(6) 0.055(11) 0.066(11) -0.021(9) -0.007(7) 0.002(7)
C315 0.047(7) 0.057(11) 0.049(9) 0.007(9) 0.004(6) 0.013(7)
N317 0.063(6) 0.036(8) 0.027(6) -0.001(7) 0.015(5) 0.025(6)
N318 0.059(6) 0.027(8) 0.049(8) 0.010(7) 0.007(6) 0.015(6)
C321 0.087(9) 0.040(9) 0.013(7) 0.006(7) 0.024(6) 0.028(7)
C322 0.053(7) 0.062(11) 0.039(8) 0.008(8) 0.026(6) 0.014(7)
C324 0.056(7) 0.037(10) 0.070(10) 0.003(8) 0.019(7) 0.036(7)
C325 0.125(12) 0.028(9) 0.027(8) 0.003(7) 0.027(8) 0.050(8)
C327 0.074(8) 0.064(11) 0.059(9) 0.022(9) 0.017(7) 0.050(8)
N331 0.052(6) 0.045(9) 0.022(6) 0.001(6) 0.017(4) 0.013(5)
C332 0.053(7) 0.048(10) 0.040(8) 0.013(7) 0.026(6) 0.022(7)
C333 0.049(7) 0.039(11) 0.036(8) 0.000(8) 0.017(6) 0.020(7)
C334 0.064(8) 0.065(12) 0.012(7) 0.014(8) 0.012(6) 0.013(7)
C335 0.057(7) 0.056(10) 0.015(7) 0.009(7) 0.016(5) 0.007(7)
C336 0.054(7) 0.025(9) 0.024(7) 0.001(7) 0.010(5) 0.010(6)
N341 0.062(6) 0.016(7) 0.025(6) -0.004(5) 0.014(5) 0.016(5)
C342 0.082(9) 0.029(9) 0.023(7) 0.005(7) 0.008(6) -0.003(7)
C343 0.102(10) 0.052(11) 0.024(8) 0.028(8) 0.016(8) 0.011(9)
C344 0.070(8) 0.029(9) 0.017(7) -0.011(7) 0.010(6) 0.012(7)
C345 0.053(7) 0.041(9) 0.049(9) 0.027(8) 0.009(6) 0.009(6)
C346 0.060(7) 0.049(10) 0.028(8) 0.017(8) 0.018(6) 0.008(7)
N351 0.061(6) 0.044(7) 0.030(6) 0.021(6) 0.028(5) 0.016(5)
C353 0.046(6) 0.041(9) 0.041(8) 0.017(7) 0.014(6) 0.014(6)
Cl11 0.0364(13) 0.041(2) 0.0445(18) 0.0207(17) 0.0150(12) 0.0064(13)
O1 0.072(6) 0.080(8) 0.055(6) 0.026(6) 0.026(5) 0.047(5)
O2 0.039(4) 0.060(7) 0.042(5) 0.016(5) 0.001(4) 0.014(4)
O3 0.084(7) 0.041(7) 0.094(9) 0.011(6) -0.009(6) -0.010(6)
O4 0.052(4) 0.046(6) 0.046(5) 0.017(5) 0.008(4) 0.021(4)
Cl22 0.0279(12) 0.036(2) 0.0550(19) 0.0137(17) 0.0122(12) 0.0037(12)
O5 0.075(6) 0.048(8) 0.064(7) -0.020(7) -0.005(5) 0.013(5)
O6 0.29(2) 0.096(12) 0.074(9) -0.005(9) 0.065(11) -0.083(12)
O7 0.094(10) 0.171(17) 0.184(17) -0.105(14) 0.019(10) -0.066(11)
O8 0.44(3) 0.163(17) 0.088(11) -0.023(12) -0.106(15) 0.21(2)
Cl33 0.0725(19) 0.044(2) 0.0354(19) 0.0106(18) 0.0213(15) 0.0007(16)
O9 0.100(9) 0.218(19) 0.088(10) -0.083(12) 0.052(9) -0.061(11)
O10 0.153(11) 0.153(13) 0.150(12) 0.109(11) 0.103(10) 0.120(10)
O11 0.104(11) 0.26(2) 0.24(2) -0.20(2) 0.104(13) -0.093(13)
O12 0.43(3) 0.107(14) 0.155(17) 0.032(13) -0.23(2) -0.050(17)
O200 0.30(5) 0.19(4) 0.11(3) -0.07(3) 0.06(3) -0.05(4)
O100 0.19(4) 0.32(6) 0.24(5) 0.09(4) 0.02(3) 0.09(4)
Cl52 0.174(10) 0.201(12) 0.239(14) 0.081(11) 0.064(9) 0.055(9)
Cl51 0.139(16) 0.18(2) 0.137(18) 0.069(17) 0.004(13) -0.005(15)

loop_
_atom_type_symbol
_atom_type_description
_atom_type_scat_dispersion_real
_atom_type_scat_dispersion_imag
_atom_type_scat_source
C C 0.0181 0.0091 'International Tables Vol C Tables 4.2.6.8 and 6.1.1.4'
H H 0.0000 0.0000 'International Tables Vol C Tables 4.2.6.8 and 6.1.1.4'
N N 0.0311 0.0180 'International Tables Vol C Tables 4.2.6.8 and 6.1.1.4'
Cl Cl 0.3639 0.7018 'International Tables Vol C Tables 4.2.6.8 and 6.1.1.4'
Ru Ru 0.0552 3.2960 'International Tables Vol C Tables 4.2.6.8 and 6.1.1.4'
O O 0.0492 0.0322 'International Tables Vol C Tables 4.2.6.8 and 6.1.1.4'

loop_
_geom_angle_atom_site_label_1
_geom_angle_atom_site_label_2
_geom_angle_atom_site_label_3
_geom_angle
_geom_angle_site_symmetry_1
_geom_angle_site_symmetry_3
_geom_angle_publ_flag
N118 Ru1 N151 97.1(3) . . ?
N118 Ru1 N111 75.9(3) . . ?
N151 Ru1 N111 172.4(3) . . ?
N118 Ru1 N131 93.0(3) . . ?
N151 Ru1 N131 80.2(4) . . ?
N111 Ru1 N131 103.0(4) . . ?
N118 Ru1 N141 93.6(3) . . ?
N151 Ru1 N141 80.3(4) . . ?
N111 Ru1 N141 96.8(3) . . ?
N131 Ru1 N141 160.1(4) . . ?
N118 Ru1 Cl11 171.0(3) . . ?
N151 Ru1 Cl11 91.6(2) . . ?
N111 Ru1 Cl11 95.5(2) . . ?
N131 Ru1 Cl11 86.2(2) . . ?
N141 Ru1 Cl11 90.1(2) . . ?
O3 Cl1 O1 112.7(7) . . ?
O3 Cl1 O4 109.7(6) . . ?
O1 Cl1 O4 108.8(5) . . ?
O3 Cl1 O2 109.8(6) . . ?
O1 Cl1 O2 107.2(5) . . ?
O4 Cl1 O2 108.6(5) . . ?
C112 N111 C116 117.2(9) . . ?
C112 N111 Ru1 129.2(7) . . ?
C116 N111 Ru1 113.4(7) . . ?
N111 C112 C113 119.7(10) . . ?
C114 C113 C112 122.0(10) . . ?
C115 C114 C113 118.0(11) . . ?
C116 C115 C114 118.0(10) . . ?
N111 C116 C115 125.0(9) . . ?
N111 C116 N117 116.3(9) . . ?
C115 C116 N117 118.6(9) . . ?
N118 N117 C116 110.4(8) . . ?
N117 N118 C121 116.7(7) . . ?
N117 N118 Ru1 123.8(6) . . ?
C121 N118 Ru1 119.5(6) . . ?
C126 C121 C122 120.3(10) . . ?
C126 C121 N118 120.9(11) . . ?
C122 C121 N118 118.2(9) . . ?
C123 C122 C121 121.0(10) . . ?
C122 C123 C124 117.9(12) . . ?
C122 C123 C127 120.6(10) . . ?
C124 C123 C127 121.4(10) . . ?
C123 C124 C125 120.7(11) . . ?
C126 C125 C124 119.7(10) . . ?
C125 C126 C121 120.2(12) . . ?
C132 N131 C136 119.5(9) . . ?
C132 N131 Ru1 128.1(7) . . ?
C136 N131 Ru1 111.6(8) . . ?
N131 C132 C133 122.0(11) . . ?
C132 C133 C134 119.5(12) . . ?
C135 C134 C133 119.3(11) . . ?
C134 C135 C136 120.8(11) . . ?
C135 C136 N131 118.8(11) . . ?
C135 C136 C152 125.9(10) . . ?
N131 C136 C152 114.9(9) . . ?
C142 N141 C146 119.6(10) . . ?
C142 N141 Ru1 127.8(9) . . ?
C146 N141 Ru1 111.9(6) . . ?
N141 C142 C143 121.4(11) . . ?
C144 C143 C142 119.1(10) . . ?
C145 C144 C143 120.5(11) . . ?
C144 C145 C146 118.8(11) . . ?
N141 C146 C145 120.2(9) . . ?
N141 C146 C156 114.2(11) . . ?
C145 C146 C156 125.6(11) . . ?
C152 N151 C156 124.7(9) . . ?
C152 N151 Ru1 118.3(9) . . ?
C156 N151 Ru1 117.0(6) . . ?
N151 C152 C253 115.8(11) . . ?
N151 C152 C136 113.8(9) . . ?
C253 C152 C136 130.4(9) . . ?
N151 C156 C255 117.1(9) . . ?
N151 C156 C146 114.2(10) . . ?
C255 C156 C146 128.5(13) . . ?
N254 C253 C152 118.1(9) . . ?
N254 C253 C236 112.3(10) . . ?
C152 C253 C236 129.5(12) . . ?
N254 C255 C156 117.5(10) . . ?
N254 C255 C246 112.2(8) . . ?
C156 C255 C246 130.1(9) . . ?
C253 N254 C255 121.9(9) . . ?
C253 N254 Ru2 119.7(6) . . ?
C255 N254 Ru2 118.4(7) . . ?
N254 Ru2 N218 98.0(3) . . ?
N254 Ru2 N241 80.3(4) . . ?
N218 Ru2 N241 93.4(3) . . ?
N254 Ru2 N211 172.8(3) . . ?
N218 Ru2 N211 75.5(3) . . ?
N241 Ru2 N211 96.9(4) . . ?
N254 Ru2 N231 78.8(4) . . ?
N218 Ru2 N231 93.5(3) . . ?
N241 Ru2 N231 158.8(4) . . ?
N211 Ru2 N231 104.2(3) . . ?
N254 Ru2 Cl22 91.2(2) . . ?
N218 Ru2 Cl22 170.8(2) . . ?
N241 Ru2 Cl22 88.9(2) . . ?
N211 Ru2 Cl22 95.4(2) . . ?
N231 Ru2 Cl22 87.5(2) . . ?
O8 Cl2 O6 109.6(14) . . ?
O8 Cl2 O7 107.1(15) . . ?
O6 Cl2 O7 103.4(12) . . ?
O8 Cl2 O5 110.6(8) . . ?
O6 Cl2 O5 112.7(8) . . ?
O7 Cl2 O5 113.1(8) . . ?
C212 N211 C216 118.2(9) . . ?
C212 N211 Ru2 129.2(7) . . ?
C216 N211 Ru2 112.4(7) . . ?
N211 C212 C213 122.2(10) . . ?
C214 C213 C212 118.2(11) . . ?
C215 C214 C213 121.6(11) . . ?
C214 C215 C216 116.9(10) . . ?
N211 C216 N217 117.9(9) . . ?
N211 C216 C215 122.8(10) . . ?
N217 C216 C215 119.2(9) . . ?
N218 N217 C216 110.6(8) . . ?
N217 N218 C221 116.2(7) . . ?
N217 N218 Ru2 123.5(6) . . ?
C221 N218 Ru2 120.3(6) . . ?
C222 C221 C226 122.9(12) . . ?
C222 C221 N218 120.1(9) . . ?
C226 C221 N218 116.8(12) . . ?
C221 C222 C223 117.7(11) . . ?
C224 C223 C222 120.9(13) . . ?
C223 C224 C225 121.3(13) . . ?
C224 C225 C226 119.9(11) . . ?
C224 C225 C227 122.4(12) . . ?
C226 C225 C227 117.6(13) . . ?
C221 C226 C225 117.3(13) . . ?
C232 N231 C236 119.2(10) . . ?
C232 N231 Ru2 125.8(9) . . ?
C236 N231 Ru2 114.1(6) . . ?
N231 C232 C233 121.9(12) . . ?
C234 C233 C232 118.4(11) . . ?
C233 C234 C235 119.3(11) . . ?
C236 C235 C234 122.3(12) . . ?
C235 C236 N231 118.8(9) . . ?
C235 C236 C253 127.4(12) . . ?
N231 C236 C253 113.2(10) . . ?
C242 N241 C246 117.7(9) . . ?
C242 N241 Ru2 128.9(7) . . ?
C246 N241 Ru2 112.6(8) . . ?
N241 C242 C243 126.0(12) . . ?
C242 C243 C244 115.8(13) . . ?
C245 C244 C243 121.5(12) . . ?
C244 C245 C246 119.0(11) . . ?
N241 C246 C245 120.0(11) . . ?
N241 C246 C255 115.5(9) . . ?
C245 C246 C255 124.2(10) . . ?
N318 Ru3 N351 93.6(4) . . ?
N318 Ru3 N331 87.4(4) . . ?
N351 Ru3 N331 80.3(4) . . ?
N318 Ru3 N311 76.7(5) . . ?
N351 Ru3 N311 170.1(4) . . ?
N331 Ru3 N311 100.5(4) . . ?
N318 Ru3 N341 102.2(4) . . ?
N351 Ru3 N341 79.8(4) . . ?
N331 Ru3 N341 158.4(4) . . ?
N311 Ru3 N341 100.6(4) . . ?
N318 Ru3 Cl33 168.1(4) . . ?
N351 Ru3 Cl33 95.6(3) . . ?
N331 Ru3 Cl33 86.7(2) . . ?
N311 Ru3 Cl33 94.3(3) . . ?
N341 Ru3 Cl33 86.9(2) . . ?
O12 Cl3 O10 109.2(15) . . ?
O12 Cl3 O11 113.7(15) . . ?
O10 Cl3 O11 108.5(12) . . ?
O12 Cl3 O9 108.9(13) . . ?
O10 Cl3 O9 105.4(10) . . ?
O11 Cl3 O9 110.9(10) . . ?
C316 N311 C312 119.7(12) . . ?
C316 N311 Ru3 112.0(8) . . ?
C312 N311 Ru3 128.3(10) . . ?
N311 C312 C313 121.6(13) . . ?
C312 C313 C314 119.6(13) . . ?
C315 C314 C313 119.4(14) . . ?
C314 C315 C316 118.9(13) . . ?
N311 C316 N317 118.0(12) . . ?
N311 C316 C315 120.9(11) . . ?
N317 C316 C315 120.6(11) . . ?
N318 N317 C316 111.4(10) . . ?
N317 N318 C321 113.9(10) . . ?
N317 N318 Ru3 121.2(7) . . ?
C321 N318 Ru3 124.1(10) . . ?
C322 C321 C326 120.6(11) . . ?
C322 C321 N318 119.7(10) . . ?
C326 C321 N318 119.6(11) . . ?
C321 C322 C323 120.9(12) . . ?
C324 C323 C322 119.4(13) . . ?
C323 C324 C325 123.7(13) . . ?
C324 C325 C326 118.0(11) . . ?
C324 C325 C327 122.8(13) . . ?
C326 C325 C327 119.2(13) . . ?
C321 C326 C325 117.1(12) . . ?
C332 N331 C336 118.4(10) . . ?
C332 N331 Ru3 128.0(9) . . ?
C336 N331 Ru3 112.9(7) . . ?
C333 C332 N331 123.0(13) . . ?
C332 C333 C334 120.8(12) . . ?
C333 C334 C335 117.1(12) . . ?
C336 C335 C334 120.0(13) . . ?
C335 C336 N331 120.3(10) . . ?
C335 C336 C353 124.7(12) . . ?
N331 C336 C353 114.7(10) . . ?
C342 N341 C346 118.5(10) . . ?
C342 N341 Ru3 126.8(9) . . ?
C346 N341 Ru3 112.2(7) . . ?
N341 C342 C343 122.0(13) . . ?
C342 C343 C344 119.7(12) . . ?
C343 C344 C345 119.9(12) . . ?
C344 C345 C346 118.5(13) . . ?
C345 C346 N341 121.3(11) . . ?
C345 C346 C352 124.3(13) . . ?
N341 C346 C352 114.4(10) . . ?
C352 N351 C353 123.3(10) . . ?
C352 N351 Ru3 118.3(8) . . ?
C353 N351 Ru3 117.8(8) . . ?
N351 C352 C353 118.4(9) . 2_556 ?
N351 C352 C346 111.5(10) . . ?
C353 C352 C346 130.1(10) 2_556 . ?
N351 C353 C352 117.8(10) . 2_556 ?
N351 C353 C336 111.4(10) . . ?
C352 C353 C336 130.8(10) 2_556 . ?
Cl51 C500 Cl52 110.4(17) . . ?

loop_
_geom_bond_atom_site_label_1
_geom_bond_atom_site_label_2
_geom_bond_distance
_geom_bond_site_symmetry_2
_geom_bond_publ_flag
Ru1 N118 1.960(7) . ?
Ru1 N151 1.965(9) . ?
Ru1 N111 2.045(9) . ?
Ru1 N131 2.073(10) . ?
Ru1 N141 2.085(9) . ?
Ru1 Cl11 2.384(2) . ?
Cl1 O3 1.392(10) . ?
Cl1 O1 1.441(8) . ?
Cl1 O4 1.453(8) . ?
Cl1 O2 1.455(8) . ?
N111 C112 1.351(13) . ?
N111 C116 1.371(13) . ?
C112 C113 1.405(16) . ?
C113 C114 1.382(16) . ?
C114 C115 1.381(15) . ?
C115 C116 1.371(16) . ?
C116 N117 1.409(13) . ?
N117 N118 1.279(11) . ?
N118 C121 1.449(13) . ?
C121 C126 1.369(14) . ?
C121 C122 1.386(16) . ?
C122 C123 1.381(15) . ?
C123 C124 1.392(16) . ?
C123 C127 1.500(17) . ?
C124 C125 1.401(17) . ?
C125 C126 1.363(15) . ?
N131 C132 1.306(14) . ?
N131 C136 1.417(14) . ?
C132 C133 1.370(16) . ?
C133 C134 1.387(16) . ?
C134 C135 1.352(17) . ?
C135 C136 1.370(15) . ?
C136 C152 1.455(16) . ?
N141 C142 1.340(12) . ?
N141 C146 1.386(14) . ?
C142 C143 1.382(17) . ?
C143 C144 1.378(16) . ?
C144 C145 1.372(13) . ?
C145 C146 1.392(16) . ?
C146 C156 1.461(14) . ?
N151 C152 1.346(12) . ?
N151 C156 1.355(14) . ?
C152 C253 1.411(16) . ?
C156 C255 1.395(15) . ?
C253 N254 1.362(15) . ?
C253 C236 1.467(14) . ?
C255 N254 1.373(12) . ?
C255 C246 1.457(15) . ?
N254 Ru2 1.941(8) . ?
Ru2 N218 1.963(7) . ?
Ru2 N241 2.057(9) . ?
Ru2 N211 2.064(9) . ?
Ru2 N231 2.065(9) . ?
Ru2 Cl22 2.387(2) . ?
Cl2 O8 1.336(12) . ?
Cl2 O6 1.363(12) . ?
Cl2 O7 1.376(13) . ?
Cl2 O5 1.438(11) . ?
N211 C212 1.326(14) . ?
N211 C216 1.362(12) . ?
C212 C213 1.396(16) . ?
C213 C214 1.381(15) . ?
C214 C215 1.354(17) . ?
C215 C216 1.406(16) . ?
C216 N217 1.375(14) . ?
N217 N218 1.284(11) . ?
N218 C221 1.458(14) . ?
C221 C222 1.355(16) . ?
C221 C226 1.403(15) . ?
C222 C223 1.427(18) . ?
C223 C224 1.353(17) . ?
C224 C225 1.368(18) . ?
C225 C226 1.424(18) . ?
C225 C227 1.527(16) . ?
N231 C232 1.351(12) . ?
N231 C236 1.401(15) . ?
C232 C233 1.390(17) . ?
C233 C234 1.369(17) . ?
C234 C235 1.380(14) . ?
C235 C236 1.343(16) . ?
N241 C242 1.320(15) . ?
N241 C246 1.382(13) . ?
C242 C243 1.374(17) . ?
C243 C244 1.376(18) . ?
C244 C245 1.373(18) . ?
C245 C246 1.397(15) . ?
Ru3 N318 1.943(12) . ?
Ru3 N351 1.957(10) . ?
Ru3 N331 2.051(9) . ?
Ru3 N311 2.057(12) . ?
Ru3 N341 2.073(9) . ?
Ru3 Cl33 2.401(3) . ?
Cl3 O12 1.353(17) . ?
Cl3 O10 1.373(11) . ?
Cl3 O11 1.378(14) . ?
Cl3 O9 1.405(18) . ?
N311 C316 1.342(16) . ?
N311 C312 1.354(15) . ?
C312 C313 1.370(19) . ?
C313 C314 1.404(19) . ?
C314 C315 1.358(18) . ?
C315 C316 1.429(18) . ?
C316 N317 1.375(15) . ?
N317 N318 1.304(14) . ?
N318 C321 1.455(15) . ?
C321 C322 1.347(17) . ?
C321 C326 1.377(16) . ?
C322 C323 1.424(18) . ?
C323 C324 1.278(17) . ?
C324 C325 1.370(19) . ?
C325 C326 1.474(19) . ?
C325 C327 1.489(15) . ?
N331 C332 1.366(15) . ?
N331 C336 1.390(15) . ?
C332 C333 1.332(16) . ?
C333 C334 1.414(18) . ?
C334 C335 1.415(16) . ?
C335 C336 1.390(16) . ?
C336 C353 1.474(15) . ?
N341 C342 1.333(14) . ?
N341 C346 1.384(16) . ?
C342 C343 1.371(18) . ?
C343 C344 1.374(18) . ?
C344 C345 1.377(16) . ?
C345 C346 1.381(16) . ?
C346 C352 1.467(15) . ?
N351 C352 1.370(13) . ?
N351 C353 1.375(14) . ?
C352 C353 1.383(16) 2_556 ?
C353 C352 1.383(16) 2_556 ?
Cl52 C500 1.71(3) . ?
Cl51 C500 1.67(4) . ?
